data_4345286
loop_
_publ_author_name
'Lin, Jian'
'Fu, Zhixing'
'Zhang, Jiaxu'
'Zhu, Yujia'
'Hu, Dandan'
'Li, Dongsheng'
'Wu, Tao'

_publ_section_title
;
 Substituent-Modulated Assembly Formation: An Approach to Enhancing the
 Photostability of Photoelectric-Sensitive Chalcogenide-Based Ion-Pair
 Hybrids.
;
_journal_issue 6
_journal_name_full 'Inorganic chemistry'
_journal_page_first 3119
_journal_page_last 3122
_journal_paper_doi 10.1021/acs.inorgchem.6b03061
_journal_volume 56
_journal_year 2017
_chemical_formula_sum 'C24 H37 Ge4 N4 O5 S10'
_chemical_formula_weight 1072.54
_chemical_name_systematic
; 
 T2@MV-2 
;
_space_group_IT_number 14
_symmetry_cell_setting monoclinic
_symmetry_space_group_name_Hall '-P 2ybc'
_symmetry_space_group_name_H-M 'P 1 21/c 1'
_atom_sites_solution_hydrogens geom
_atom_sites_solution_primary direct
_atom_sites_solution_secondary difmap
_audit_creation_method SHELXL-97
_cell_angle_alpha 90.00
_cell_angle_beta 90.333(2)
_cell_angle_gamma 90.00
_cell_formula_units_Z 4
_cell_length_a 9.3893(2)
_cell_length_b 21.0435(4)
_cell_length_c 20.2874(5)
_cell_measurement_reflns_used 7529
_cell_measurement_temperature 223.00(10)
_cell_measurement_theta_max 29.7730
_cell_measurement_theta_min 3.1780
_cell_volume 4008.39(15)
_computing_structure_refinement 'SHELXL-97 (Sheldrick, 1997)'
_computing_structure_solution 'SHELXS-97 (Sheldrick, 1990)'
_diffrn_ambient_temperature 223.00(10)
_diffrn_measured_fraction_theta_full 0.986
_diffrn_measured_fraction_theta_max 0.986
_diffrn_measurement_device_type 'Xcalibur, Atlas, Gemini'
_diffrn_radiation_monochromator graphite
_diffrn_radiation_source 'Enhance (Mo) X-ray Source'
_diffrn_radiation_type MoK\a
_diffrn_radiation_wavelength 0.71073
_diffrn_reflns_av_R_equivalents 0.0358
_diffrn_reflns_av_sigmaI/netI 0.0432
_diffrn_reflns_limit_h_max 11
_diffrn_reflns_limit_h_min -11
_diffrn_reflns_limit_k_max 24
_diffrn_reflns_limit_k_min -25
_diffrn_reflns_limit_l_max 19
_diffrn_reflns_limit_l_min -24
_diffrn_reflns_number 20306
_diffrn_reflns_theta_full 25.00
_diffrn_reflns_theta_max 25.00
_diffrn_reflns_theta_min 2.79
_exptl_absorpt_coefficient_mu 3.531
_exptl_absorpt_correction_T_max 1.00000
_exptl_absorpt_correction_T_min 0.85063
_exptl_absorpt_correction_type multi-scan
_exptl_absorpt_process_details SADABS
_exptl_crystal_colour orange
_exptl_crystal_density_diffrn 1.777
_exptl_crystal_density_method 'not measured'
_exptl_crystal_description flaky
_exptl_crystal_F_000 2148
_exptl_crystal_size_max 0.15
_exptl_crystal_size_mid 0.15
_exptl_crystal_size_min 0.05
_refine_diff_density_max 0.481
_refine_diff_density_min -0.459
_refine_diff_density_rms 0.080
_refine_ls_extinction_method none
_refine_ls_goodness_of_fit_ref 0.989
_refine_ls_hydrogen_treatment mixed
_refine_ls_matrix_type full
_refine_ls_number_parameters 472
_refine_ls_number_reflns 6965
_refine_ls_number_restraints 12
_refine_ls_restrained_S_all 0.989
_refine_ls_R_factor_all 0.0441
_refine_ls_R_factor_gt 0.0285
_refine_ls_shift/su_max 0.002
_refine_ls_shift/su_mean 0.000
_refine_ls_structure_factor_coef Fsqd
_refine_ls_weighting_details 'calc w=1/[\s^2^(Fo^2^)+(0.0230P)^2^+0.0000P] where P=(Fo^2^+2Fc^2^)/3'
_refine_ls_weighting_scheme calc
_refine_ls_wR_factor_gt 0.0542
_refine_ls_wR_factor_ref 0.0579
_reflns_number_gt 5595
_reflns_number_total 6965
_reflns_threshold_expression >2sigma(I)
_cod_data_source_file ic6b03061_si_001.cif
_cod_data_source_block 3
_cod_depositor_comments 'Adding full bibliography for 4345284--4345290.cif.'
_cod_original_sg_symbol_H-M P21/c
_cod_database_code 4345286

loop_
_symmetry_equiv_pos_as_xyz
'x, y, z'
'-x, y+1/2, -z+1/2'
'-x, -y, -z'
'x, -y-1/2, z-1/2'

loop_
_atom_site_label
_atom_site_type_symbol
_atom_site_fract_x
_atom_site_fract_y
_atom_site_fract_z
_atom_site_U_iso_or_equiv
_atom_site_adp_type
_atom_site_occupancy
_atom_site_symmetry_multiplicity
_atom_site_calc_flag
_atom_site_refinement_flags
Ge1 Ge 0.29475(3) 0.561326(15) 0.285484(15) 0.02151(9) Uani 1 1 d .
Ge2 Ge 0.30501(3) 0.730109(15) 0.251550(15) 0.02061(8) Uani 1 1 d .
Ge3 Ge 0.53416(3) 0.663922(16) 0.379388(15) 0.02319(9) Uani 1 1 d .
Ge4 Ge 0.60579(3) 0.632703(16) 0.207263(15) 0.02238(9) Uani 1 1 d .
S8 S 0.47699(8) 0.71754(4) 0.17693(4) 0.02495(18) Uani 1 1 d .
S7 S 0.16150(8) 0.64440(4) 0.25393(4) 0.02427(18) Uani 1 1 d .
S2 S 0.46814(8) 0.54555(4) 0.21205(4) 0.02670(19) Uani 1 1 d .
S9 S 0.39470(8) 0.74631(4) 0.35255(4) 0.02491(18) Uani 1 1 d .
S5 S 0.70847(8) 0.65307(4) 0.30532(4) 0.02735(19) Uani 1 1 d .
S3 S 0.39977(8) 0.57637(4) 0.38279(4) 0.02669(19) Uani 1 1 d .
S10 S 0.18641(8) 0.81243(4) 0.22466(4) 0.02806(19) Uani 1 1 d .
S1 S 0.16667(8) 0.47857(4) 0.29547(4) 0.0306(2) Uani 1 1 d .
S4 S 0.76111(8) 0.61428(4) 0.13395(4) 0.0318(2) Uani 1 1 d .
S6 S 0.61171(9) 0.67675(4) 0.47692(4) 0.0345(2) Uani 1 1 d .
C17 C -0.2786(3) 0.46897(16) 0.35074(15) 0.0308(8) Uani 1 1 d .
H17 H -0.2803 0.4580 0.3053 0.037 Uiso 1 1 calc R
N4 N 0.1204(3) 0.66639(13) 0.50959(13) 0.0307(7) Uani 1 1 d .
N1 N 0.2257(3) 0.54329(13) 0.05789(12) 0.0292(6) Uani 1 1 d .
C21 C -0.0760(3) 0.57822(15) 0.46426(14) 0.0242(7) Uani 1 1 d .
C9 C 0.5248(3) 0.61008(15) -0.08107(15) 0.0247(7) Uani 1 1 d .
C15 C -0.1788(3) 0.53065(15) 0.43924(14) 0.0252(7) Uani 1 1 d .
C18 C -0.4792(3) 0.39688(16) 0.36675(16) 0.0347(8) Uani 1 1 d .
H18A H -0.5590 0.4208 0.3478 0.052 Uiso 1 1 calc R
H18B H -0.5136 0.3703 0.4030 0.052 Uiso 1 1 calc R
H18C H -0.4369 0.3699 0.3327 0.052 Uiso 1 1 calc R
N3 N -0.3709(3) 0.44150(12) 0.39201(12) 0.0275(6) Uani 1 1 d .
C20 C 0.0048(3) 0.61427(16) 0.42110(16) 0.0318(8) Uani 1 1 d .
H20 H -0.0068 0.6087 0.3749 0.038 Uiso 1 1 calc R
C2 C 0.3959(3) 0.61961(16) 0.02623(15) 0.0298(8) Uani 1 1 d .
H2 H 0.4468 0.6576 0.0356 0.036 Uiso 1 1 calc R
C3 C 0.4217(3) 0.58632(15) -0.03183(15) 0.0253(7) Uani 1 1 d .
C13 C -0.3701(3) 0.45699(16) 0.45635(15) 0.0301(8) Uani 1 1 d .
H13 H -0.4355 0.4371 0.4854 0.036 Uiso 1 1 calc R
C14 C -0.2766(3) 0.50091(16) 0.48044(15) 0.0296(8) Uani 1 1 d .
H14 H -0.2781 0.5114 0.5260 0.036 Uiso 1 1 calc R
C6 C 0.1185(3) 0.52133(18) 0.10587(16) 0.0422(9) Uani 1 1 d .
H6A H 0.0661 0.4851 0.0874 0.063 Uiso 1 1 calc R
H6B H 0.0518 0.5560 0.1152 0.063 Uiso 1 1 calc R
H6C H 0.1664 0.5084 0.1468 0.063 Uiso 1 1 calc R
C22 C -0.0536(3) 0.58887(16) 0.53180(15) 0.0301(8) Uani 1 1 d .
H22 H -0.1064 0.5653 0.5632 0.036 Uiso 1 1 calc R
C4 C 0.3461(3) 0.53003(16) -0.04239(16) 0.0288(8) Uani 1 1 d .
H4 H 0.3622 0.5058 -0.0812 0.035 Uiso 1 1 calc R
C19 C 0.1016(3) 0.65799(17) 0.44448(16) 0.0342(8) Uani 1 1 d .
H19 H 0.1556 0.6825 0.4143 0.041 Uiso 1 1 calc R
C5 C 0.2492(3) 0.50972(16) 0.00281(15) 0.0297(8) Uani 1 1 d .
H5 H 0.1979 0.4715 -0.0048 0.036 Uiso 1 1 calc R
C16 C -0.1818(3) 0.51264(16) 0.37327(15) 0.0290(8) Uani 1 1 d .
H16 H -0.1157 0.5309 0.3434 0.035 Uiso 1 1 calc R
C23 C 0.0434(3) 0.63266(16) 0.55265(16) 0.0318(8) Uani 1 1 d .
H23 H 0.0567 0.6395 0.5986 0.038 Uiso 1 1 calc R
C1 C 0.2970(3) 0.59737(17) 0.06960(16) 0.0339(8) Uani 1 1 d .
H1 H 0.2784 0.6206 0.1088 0.041 Uiso 1 1 calc R
N2 N 0.7106(3) 0.65593(13) -0.17388(13) 0.0309(7) Uani 1 1 d .
C8 C 0.5027(4) 0.59878(17) -0.14744(16) 0.0302(8) Uani 1 1 d .
C11 C 0.7340(3) 0.66793(16) -0.11011(17) 0.0349(8) Uani 1 1 d .
H11 H 0.8145 0.6924 -0.0974 0.042 Uiso 1 1 calc R
C7 C 0.5970(4) 0.62181(17) -0.19264(18) 0.0346(9) Uani 1 1 d .
C10 C 0.6431(3) 0.64531(16) -0.06249(16) 0.0304(8) Uani 1 1 d .
H10 H 0.6614 0.6538 -0.0172 0.036 Uiso 1 1 calc R
C24 C 0.2212(3) 0.71567(17) 0.53261(18) 0.0434(9) Uani 1 1 d .
H24A H 0.2290 0.7140 0.5808 0.065 Uiso 1 1 calc R
H24B H 0.1865 0.7577 0.5192 0.065 Uiso 1 1 calc R
H24C H 0.3150 0.7081 0.5131 0.065 Uiso 1 1 calc R
O1 O -0.1093(3) 0.76262(15) 0.50802(15) 0.0476(8) Uani 1 1 d .
O2 O -0.1305(3) 0.48732(13) 0.21035(13) 0.0451(6) Uani 1 1 d D
O3 O -0.0106(3) 0.60988(14) -0.01120(14) 0.0490(7) Uani 1 1 d D
O4 O 0.1200(4) 0.88030(17) 0.36801(14) 0.0686(9) Uani 1 1 d D
O5 O 0.9266(4) 0.74728(17) 0.14221(16) 0.0748(10) Uani 1 1 d D
C12 C 0.8086(4) 0.68111(17) -0.22463(17) 0.0430(9) Uani 1 1 d .
H12A H 0.8794 0.7088 -0.2036 0.064 Uiso 1 1 calc R
H12B H 0.7541 0.7054 -0.2573 0.064 Uiso 1 1 calc R
H12C H 0.8571 0.6457 -0.2464 0.064 Uiso 1 1 calc R
H3A H -0.042(4) 0.6457(9) 0.0009(17) 0.067(15) Uiso 1 1 d D
H3B H 0.031(4) 0.6183(16) -0.0473(10) 0.064(15) Uiso 1 1 d D
H2B H -0.152(3) 0.5238(8) 0.1961(17) 0.053(13) Uiso 1 1 d D
H4B H 0.145(4) 0.8516(12) 0.3411(15) 0.081(16) Uiso 1 1 d D
H2A H -0.055(3) 0.4927(17) 0.2324(18) 0.085(17) Uiso 1 1 d D
H4A H 0.119(5) 0.9135(10) 0.3444(15) 0.072(16) Uiso 1 1 d D
H7 H 0.588(3) 0.6163(15) -0.2381(15) 0.031(9) Uiso 1 1 d .
H8 H 0.424(3) 0.5801(14) -0.1610(14) 0.025(9) Uiso 1 1 d .
H5A H 1.002(7) 0.750(5) 0.165(5) 0.38(7) Uiso 1 1 d D
H5B H 0.937(10) 0.713(3) 0.120(4) 0.30(6) Uiso 1 1 d D
H1A H -0.163(4) 0.745(2) 0.504(2) 0.054(17) Uiso 1 1 d .

loop_
_atom_site_aniso_label
_atom_site_aniso_U_11
_atom_site_aniso_U_22
_atom_site_aniso_U_33
_atom_site_aniso_U_23
_atom_site_aniso_U_13
_atom_site_aniso_U_12
Ge1 0.02253(17) 0.01779(18) 0.02421(18) 0.00164(15) 0.00127(13) -0.00218(14)
Ge2 0.02296(17) 0.01731(18) 0.02158(17) 0.00116(14) 0.00039(13) 0.00167(14)
Ge3 0.02430(17) 0.02284(19) 0.02241(18) 0.00158(15) -0.00261(14) -0.00157(14)
Ge4 0.02159(17) 0.01986(18) 0.02575(18) 0.00009(15) 0.00431(13) 0.00051(14)
S8 0.0273(4) 0.0218(4) 0.0258(4) 0.0039(4) 0.0041(3) 0.0029(3)
S7 0.0217(4) 0.0219(4) 0.0292(4) 0.0022(4) -0.0012(3) -0.0010(3)
S2 0.0289(4) 0.0193(4) 0.0320(5) -0.0032(4) 0.0068(3) -0.0018(3)
S9 0.0302(4) 0.0196(4) 0.0248(4) -0.0020(3) -0.0031(3) 0.0010(3)
S5 0.0217(4) 0.0312(5) 0.0292(4) 0.0020(4) -0.0011(3) -0.0008(3)
S3 0.0318(4) 0.0245(5) 0.0237(4) 0.0052(4) -0.0021(3) -0.0039(4)
S10 0.0306(4) 0.0226(5) 0.0310(4) 0.0029(4) 0.0002(4) 0.0071(4)
S1 0.0296(4) 0.0230(5) 0.0391(5) 0.0033(4) 0.0025(4) -0.0065(4)
S4 0.0297(4) 0.0311(5) 0.0346(5) -0.0020(4) 0.0122(4) 0.0002(4)
S6 0.0375(5) 0.0404(6) 0.0256(4) 0.0010(4) -0.0087(4) -0.0057(4)
C17 0.0398(19) 0.032(2) 0.0205(17) 0.0033(16) 0.0062(15) 0.0091(17)
N4 0.0248(14) 0.0325(17) 0.0349(17) -0.0024(14) 0.0004(12) 0.0037(13)
N1 0.0276(14) 0.0324(17) 0.0277(15) 0.0048(14) -0.0032(12) 0.0004(13)
C21 0.0214(16) 0.0242(18) 0.0271(18) 0.0035(15) 0.0042(13) 0.0087(14)
C9 0.0254(16) 0.0200(18) 0.0288(18) -0.0014(15) -0.0027(14) 0.0067(14)
C15 0.0265(16) 0.0254(19) 0.0236(17) 0.0028(15) 0.0015(14) 0.0090(14)
C18 0.0389(19) 0.033(2) 0.0324(19) -0.0027(17) -0.0017(16) -0.0011(16)
N3 0.0305(14) 0.0259(16) 0.0261(15) 0.0014(13) 0.0017(12) 0.0070(12)
C20 0.0289(18) 0.039(2) 0.0276(18) 0.0042(17) 0.0026(15) 0.0000(16)
C2 0.0328(18) 0.0252(19) 0.0311(18) -0.0011(16) -0.0066(15) -0.0027(15)
C3 0.0267(16) 0.0212(18) 0.0278(18) 0.0025(15) -0.0082(14) 0.0057(14)
C13 0.0348(19) 0.032(2) 0.0233(18) 0.0037(16) 0.0063(15) 0.0007(16)
C14 0.0348(19) 0.031(2) 0.0235(17) 0.0004(16) 0.0022(15) 0.0015(16)
C6 0.040(2) 0.050(3) 0.037(2) 0.0030(19) 0.0034(17) -0.0061(18)
C22 0.0328(18) 0.029(2) 0.0283(18) 0.0052(16) 0.0053(15) 0.0046(16)
C4 0.0289(17) 0.028(2) 0.0292(18) -0.0022(16) -0.0021(15) 0.0019(15)
C19 0.0303(18) 0.040(2) 0.032(2) 0.0048(17) 0.0070(15) 0.0017(17)
C5 0.0310(18) 0.0244(19) 0.0337(19) -0.0001(16) -0.0086(16) 0.0048(15)
C16 0.0305(18) 0.030(2) 0.0270(18) 0.0040(16) 0.0072(14) 0.0052(16)
C23 0.0356(19) 0.034(2) 0.0257(18) -0.0009(17) 0.0022(15) 0.0070(17)
C1 0.039(2) 0.035(2) 0.0279(19) -0.0050(17) -0.0066(16) 0.0019(17)
N2 0.0288(15) 0.0270(16) 0.0369(17) -0.0014(13) 0.0053(13) 0.0043(13)
C8 0.0265(18) 0.030(2) 0.035(2) -0.0075(17) 0.0016(16) 0.0003(16)
C11 0.0308(18) 0.032(2) 0.041(2) -0.0009(18) -0.0071(17) -0.0005(16)
C7 0.040(2) 0.033(2) 0.030(2) -0.0114(18) 0.0018(17) 0.0031(17)
C10 0.0294(18) 0.035(2) 0.0270(18) -0.0014(16) -0.0062(15) -0.0026(15)
C24 0.035(2) 0.043(2) 0.052(2) -0.006(2) -0.0010(17) -0.0085(18)
O1 0.0369(16) 0.0395(18) 0.066(2) 0.0053(15) -0.0080(14) -0.0044(15)
O2 0.0450(16) 0.0441(18) 0.0464(16) 0.0111(14) 0.0029(14) 0.0057(14)
O3 0.0538(18) 0.0450(19) 0.0483(18) 0.0048(15) 0.0078(14) 0.0121(15)
O4 0.106(3) 0.054(2) 0.0458(18) -0.0098(19) 0.0195(17) 0.017(2)
O5 0.095(2) 0.067(2) 0.062(2) 0.0106(18) -0.0237(18) -0.0322(19)
C12 0.047(2) 0.033(2) 0.049(2) -0.0033(19) 0.0159(18) -0.0006(18)

loop_
_atom_type_symbol
_atom_type_description
_atom_type_scat_dispersion_real
_atom_type_scat_dispersion_imag
_atom_type_scat_source
C C 0.0033 0.0016 'International Tables Vol C Tables 4.2.6.8 and 6.1.1.4'
H H 0.0000 0.0000 'International Tables Vol C Tables 4.2.6.8 and 6.1.1.4'
N N 0.0061 0.0033 'International Tables Vol C Tables 4.2.6.8 and 6.1.1.4'
O O 0.0106 0.0060 'International Tables Vol C Tables 4.2.6.8 and 6.1.1.4'
S S 0.1246 0.1234 'International Tables Vol C Tables 4.2.6.8 and 6.1.1.4'
Ge Ge 0.1547 1.8001 'International Tables Vol C Tables 4.2.6.8 and 6.1.1.4'

loop_
_geom_angle_atom_site_label_1
_geom_angle_atom_site_label_2
_geom_angle_atom_site_label_3
_geom_angle
S1 Ge1 S3 106.26(3)
S1 Ge1 S2 110.85(3)
S3 Ge1 S2 106.95(3)
S1 Ge1 S7 110.55(3)
S3 Ge1 S7 112.73(3)
S2 Ge1 S7 109.43(3)
S10 Ge2 S8 107.55(3)
S10 Ge2 S9 107.72(3)
S8 Ge2 S9 111.63(3)
S10 Ge2 S7 110.19(3)
S8 Ge2 S7 110.75(3)
S9 Ge2 S7 108.94(3)
S6 Ge3 S3 105.48(3)
S6 Ge3 S9 109.00(3)
S3 Ge3 S9 108.45(3)
S6 Ge3 S5 112.98(3)
S3 Ge3 S5 110.59(3)
S9 Ge3 S5 110.15(3)
S4 Ge4 S8 108.95(3)
S4 Ge4 S2 106.18(3)
S8 Ge4 S2 110.65(3)
S4 Ge4 S5 111.21(3)
S8 Ge4 S5 108.62(3)
S2 Ge4 S5 111.20(3)
Ge2 S8 Ge4 107.41(3)
Ge1 S7 Ge2 107.33(3)
Ge1 S2 Ge4 109.19(3)
Ge2 S9 Ge3 108.75(3)
Ge3 S5 Ge4 107.58(3)
Ge1 S3 Ge3 109.73(3)
N3 C17 C16 120.8(3)
C23 N4 C19 120.2(3)
C23 N4 C24 120.8(3)
C19 N4 C24 118.9(3)
C1 N1 C5 120.7(3)
C1 N1 C6 119.3(3)
C5 N1 C6 120.0(3)
C20 C21 C22 116.7(3)
C20 C21 C15 120.8(3)
C22 C21 C15 122.5(3)
C8 C9 C10 118.3(3)
C8 C9 C3 120.2(3)
C10 C9 C3 121.5(3)
C16 C15 C14 116.4(3)
C16 C15 C21 121.6(3)
C14 C15 C21 122.0(3)
C17 N3 C13 120.1(3)
C17 N3 C18 120.3(3)
C13 N3 C18 119.5(3)
C19 C20 C21 120.7(3)
C1 C2 C3 119.6(3)
C2 C3 C4 117.8(3)
C2 C3 C9 121.2(3)
C4 C3 C9 121.1(3)
N3 C13 C14 120.8(3)
C13 C14 C15 121.0(3)
C23 C22 C21 120.5(3)
C5 C4 C3 120.2(3)
N4 C19 C20 120.7(3)
N1 C5 C4 120.6(3)
C17 C16 C15 120.9(3)
N4 C23 C22 121.2(3)
N1 C1 C2 121.2(3)
C11 N2 C7 120.2(3)
C11 N2 C12 120.4(3)
C7 N2 C12 119.4(3)
C7 C8 C9 119.9(3)
N2 C11 C10 121.0(3)
N2 C7 C8 121.2(3)
C11 C10 C9 119.5(3)

loop_
_geom_bond_atom_site_label_1
_geom_bond_atom_site_label_2
_geom_bond_distance
Ge1 S1 2.1266(9)
Ge1 S3 2.2242(8)
Ge1 S2 2.2379(8)
Ge1 S7 2.2409(8)
Ge2 S10 2.1288(8)
Ge2 S8 2.2355(8)
Ge2 S9 2.2369(8)
Ge2 S7 2.2521(8)
Ge3 S6 2.1216(8)
Ge3 S3 2.2344(8)
Ge3 S9 2.2380(8)
Ge3 S5 2.2400(8)
Ge4 S4 2.1247(8)
Ge4 S8 2.2405(8)
Ge4 S2 2.2461(8)
Ge4 S5 2.2468(8)
C17 N3 1.340(4)
C17 C16 1.369(4)
N4 C23 1.341(4)
N4 C19 1.343(4)
N4 C24 1.478(4)
N1 C1 1.341(4)
N1 C5 1.341(4)
N1 C6 1.479(4)
C21 C20 1.388(4)
C21 C22 1.403(4)
C21 C15 1.478(4)
C9 C8 1.382(4)
C9 C10 1.386(4)
C9 C3 1.483(4)
C15 C16 1.391(4)
C15 C14 1.394(4)
C18 N3 1.474(4)
N3 C13 1.345(4)
C20 C19 1.376(4)
C2 C1 1.366(4)
C2 C3 1.393(4)
C3 C4 1.397(4)
C13 C14 1.363(4)
C22 C23 1.361(4)
C4 C5 1.364(4)
N2 C11 1.335(4)
N2 C7 1.340(4)
N2 C12 1.483(4)
C8 C7 1.367(5)
C11 C10 1.377(4)
